data_7105964
loop_
_publ_author_name
'Tobias Posset'
'Johannes Guenther'
'Jacqueline Pope'
'Thomas Oeser'
'Janet Blumel'

_publ_section_title
;
 Immobilized Sonogashira Catalyst Systems: New Insights by Multinuclear
 HRMAS NMR Studies
;
_journal_name_full Chem.Commun.
_journal_page_first 2059
_journal_paper_doi 10.1039/c0cc04194g
_journal_volume 47
_journal_year 2011
_chemical_formula_sum 'C37 H49 Cl6 N O3 P2 Pd Si'
_chemical_formula_weight 964.90
_chemical_name_common Dichloro-palladium-complex
_chemical_name_systematic
;
Dichloro-palladium-complex
;
_space_group_IT_number 19
_symmetry_cell_setting orthorhombic
_symmetry_space_group_name_Hall 'P 2ac 2ab'
_symmetry_space_group_name_H-M 'P 21 21 21'
_atom_sites_solution_hydrogens geom
_atom_sites_solution_primary direct
_atom_sites_solution_secondary difmap
_audit_creation_method SHELXL-97
_cell_angle_alpha 90.0
_cell_angle_beta 90.0
_cell_angle_gamma 90.0
_cell_formula_units_Z 4
_cell_length_a 11.2996(7)
_cell_length_b 13.4269(8)
_cell_length_c 28.789(2)
_cell_measurement_reflns_used 9710
_cell_measurement_temperature 100(2)
_cell_measurement_theta_max 28.23
_cell_measurement_theta_min 2.29
_cell_volume 4367.8(5)
_computing_cell_refinement 'Bruker SMART'
_computing_data_collection 'Bruker SMART'
_computing_data_reduction 'Bruker SAINT'
_computing_molecular_graphics 'Bruker SHELXTL'
_computing_publication_material 'Bruker SHELXTL'
_computing_structure_refinement 'SHELXL-97 (Sheldrick, 1997)'
_computing_structure_solution 'SHELXS-97 (Sheldrick, 1990)'
_diffrn_ambient_temperature 100(2)
_diffrn_measured_fraction_theta_full 0.996
_diffrn_measured_fraction_theta_max 0.996
_diffrn_measurement_device_type 'CCD area detector'
_diffrn_measurement_method 'phi and omega scans'
_diffrn_radiation_monochromator graphite
_diffrn_radiation_source 'fine-focus sealed tube'
_diffrn_radiation_type MoK\a
_diffrn_radiation_wavelength 0.71073
_diffrn_reflns_av_R_equivalents 0.034
_diffrn_reflns_av_sigmaI/netI 0.028
_diffrn_reflns_limit_h_max 15
_diffrn_reflns_limit_h_min -15
_diffrn_reflns_limit_k_max 17
_diffrn_reflns_limit_k_min -17
_diffrn_reflns_limit_l_max 38
_diffrn_reflns_limit_l_min -38
_diffrn_reflns_number 46007
_diffrn_reflns_theta_full 28.32
_diffrn_reflns_theta_max 28.32
_diffrn_reflns_theta_min 1.41
_exptl_absorpt_coefficient_mu 0.928
_exptl_absorpt_correction_T_max 0.9129
_exptl_absorpt_correction_T_min 0.7494
_exptl_absorpt_correction_type multi-scan
_exptl_crystal_colour colourless
_exptl_crystal_density_diffrn 1.467
_exptl_crystal_density_method 'not measured'
_exptl_crystal_description irregular
_exptl_crystal_F_000 1976
_exptl_crystal_size_max 0.33
_exptl_crystal_size_mid 0.30
_exptl_crystal_size_min 0.10
_refine_diff_density_max 0.907
_refine_diff_density_min -0.795
_refine_diff_density_rms 0.080
_refine_ls_abs_structure_details 'Flack H D (1983), Acta Cryst. A39, 876-881'
_refine_ls_abs_structure_Flack -0.011(18)
_refine_ls_extinction_method none
_refine_ls_goodness_of_fit_ref 1.126
_refine_ls_hydrogen_treatment constr
_refine_ls_matrix_type full
_refine_ls_number_parameters 489
_refine_ls_number_reflns 10832
_refine_ls_number_restraints 2
_refine_ls_restrained_S_all 1.126
_refine_ls_R_factor_all 0.0370
_refine_ls_R_factor_gt 0.0337
_refine_ls_shift/su_max 0.002
_refine_ls_shift/su_mean 0.000
_refine_ls_structure_factor_coef Fsqd
_refine_ls_weighting_details 'calc w=1/[\s^2^(Fo^2^)+(0.0374P)^2^+3.0318P] where P=(Fo^2^+2Fc^2^)/3'
_refine_ls_weighting_scheme calc
_refine_ls_wR_factor_gt 0.0781
_refine_ls_wR_factor_ref 0.0792
_reflns_number_gt 10292
_reflns_number_total 10832
_reflns_threshold_expression >2sigma(I)
_cod_data_source_file C0CC04194G.TXT
_cod_data_source_block tp6
_cod_original_cell_volume 4367.9(5)
_cod_original_sg_symbol_H-M P2(1)2(1)2(1)
_cod_database_code 7105964

loop_
_symmetry_equiv_pos_as_xyz
'x, y, z'
'-x+1/2, -y, z+1/2'
'-x, y+1/2, -z+1/2'
'x+1/2, -y+1/2, -z'

loop_
_atom_site_label
_atom_site_type_symbol
_atom_site_fract_x
_atom_site_fract_y
_atom_site_fract_z
_atom_site_U_iso_or_equiv
_atom_site_adp_type
_atom_site_occupancy
_atom_site_symmetry_multiplicity
_atom_site_calc_flag
_atom_site_refinement_flags
_atom_site_disorder_assembly
_atom_site_disorder_group
Pd1 Pd 0.771291(18) 0.104201(14) 0.978568(7) 0.01565(5) Uani 1 1 d . . .
Cl1 Cl 0.88543(6) 0.00195(5) 1.02708(3) 0.02429(14) Uani 1 1 d . . .
Cl2 Cl 0.94265(6) 0.15551(5) 0.93808(3) 0.02175(14) Uani 1 1 d . . .
Si1 Si 0.25056(8) 0.04739(7) 0.81110(3) 0.0296(2) Uani 1 1 d . A .
P1 P 0.61091(6) 0.03810(5) 1.01263(2) 0.01704(14) Uani 1 1 d . . .
P2 P 0.66341(6) 0.19430(5) 0.92831(3) 0.01673(14) Uani 1 1 d . . .
O1 O 0.2525(2) 0.1547(2) 0.78476(8) 0.0412(6) Uani 1 1 d D . .
O2 O 0.3080(2) -0.0307(2) 0.77446(9) 0.0433(7) Uani 1 1 d . . .
O3 O 0.1141(2) 0.01832(19) 0.82457(8) 0.0331(5) Uani 1 1 d . . .
N1 N 0.4467(2) 0.12489(17) 0.95564(9) 0.0191(5) Uani 1 1 d . . .
C1 C 0.4715(2) 0.1045(2) 1.00476(9) 0.0194(5) Uani 1 1 d . . .
H1A H 0.4062 0.0641 1.0179 0.023 Uiso 1 1 calc R . .
H1B H 0.4746 0.1682 1.0220 0.023 Uiso 1 1 calc R . .
C2 C 0.5062(2) 0.2162(2) 0.94142(10) 0.0197(5) Uani 1 1 d . . .
H2A H 0.4996 0.2662 0.9666 0.024 Uiso 1 1 calc R . .
H2B H 0.4665 0.2435 0.9135 0.024 Uiso 1 1 calc R . .
C3 C 0.3176(2) 0.1320(2) 0.94825(10) 0.0208(6) Uani 1 1 d . . .
H3A H 0.2878 0.1917 0.9647 0.025 Uiso 1 1 calc R . .
H3B H 0.2794 0.0731 0.9625 0.025 Uiso 1 1 calc R . .
C4 C 0.2805(3) 0.1381(2) 0.89773(10) 0.0225(6) Uani 1 1 d . A .
H4A H 0.3099 0.2016 0.8845 0.027 Uiso 1 1 calc R . .
H4B H 0.1930 0.1392 0.8961 0.027 Uiso 1 1 calc R . .
C5 C 0.3265(3) 0.0515(2) 0.86781(11) 0.0254(6) Uani 1 1 d . . .
H5A H 0.3135 -0.0121 0.8844 0.030 Uiso 1 1 calc R A .
H5B H 0.4127 0.0595 0.8628 0.030 Uiso 1 1 calc R . .
C11 C 0.6199(3) 0.0312(2) 1.07555(10) 0.0217(6) Uani 1 1 d . . .
C12 C 0.6302(3) 0.1202(2) 1.10033(11) 0.0276(7) Uani 1 1 d . . .
H12 H 0.6322 0.1819 1.0842 0.033 Uiso 1 1 calc R . .
C13 C 0.6376(3) 0.1187(3) 1.14847(12) 0.0350(8) Uani 1 1 d . . .
H13 H 0.6457 0.1792 1.1653 0.042 Uiso 1 1 calc R . .
C14 C 0.6330(3) 0.0277(3) 1.17205(12) 0.0352(8) Uani 1 1 d . . .
H14 H 0.6381 0.0263 1.2050 0.042 Uiso 1 1 calc R . .
C15 C 0.6212(3) -0.0593(3) 1.14780(12) 0.0347(8) Uani 1 1 d . . .
H15 H 0.6164 -0.1206 1.1642 0.042 Uiso 1 1 calc R . .
C16 C 0.6161(3) -0.0595(2) 1.09940(12) 0.0278(7) Uani 1 1 d . . .
H16 H 0.6102 -0.1204 1.0828 0.033 Uiso 1 1 calc R . .
C21 C 0.5828(3) -0.0861(2) 0.99074(10) 0.0206(6) Uani 1 1 d . . .
C22 C 0.4717(3) -0.1323(2) 0.99762(13) 0.0290(7) Uani 1 1 d . . .
H22 H 0.4126 -0.0997 1.0155 0.035 Uiso 1 1 calc R . .
C23 C 0.4488(3) -0.2246(2) 0.97845(14) 0.0319(7) Uani 1 1 d . . .
H23 H 0.3742 -0.2554 0.9835 0.038 Uiso 1 1 calc R . .
C24 C 0.5333(3) -0.2722(2) 0.95216(13) 0.0310(7) Uani 1 1 d . . .
H24 H 0.5163 -0.3350 0.9385 0.037 Uiso 1 1 calc R . .
C25 C 0.6434(3) -0.2284(2) 0.94558(13) 0.0315(7) Uani 1 1 d . . .
H25 H 0.7018 -0.2614 0.9275 0.038 Uiso 1 1 calc R . .
C26 C 0.6680(3) -0.1362(2) 0.96542(11) 0.0263(7) Uani 1 1 d . . .
H26 H 0.7441 -0.1074 0.9615 0.032 Uiso 1 1 calc R . .
C31 C 0.6595(3) 0.1302(2) 0.87276(10) 0.0214(6) Uani 1 1 d . . .
C32 C 0.6962(3) 0.0322(3) 0.86997(12) 0.0344(8) Uani 1 1 d . . .
H32 H 0.7312 0.0009 0.8962 0.041 Uiso 1 1 calc R . .
C33 C 0.6817(4) -0.0210(3) 0.82859(14) 0.0473(10) Uani 1 1 d . . .
H33 H 0.7061 -0.0886 0.8268 0.057 Uiso 1 1 calc R . .
C34 C 0.6322(4) 0.0245(4) 0.79047(14) 0.0483(11) Uani 1 1 d . . .
H34 H 0.6217 -0.0118 0.7625 0.058 Uiso 1 1 calc R . .
C35 C 0.5980(3) 0.1228(3) 0.79297(13) 0.0420(10) Uani 1 1 d . . .
H35 H 0.5660 0.1546 0.7663 0.050 Uiso 1 1 calc R . .
C36 C 0.6100(3) 0.1755(3) 0.83398(11) 0.0315(7) Uani 1 1 d . . .
H36 H 0.5842 0.2428 0.8356 0.038 Uiso 1 1 calc R . .
C41 C 0.7142(2) 0.3207(2) 0.91703(10) 0.0194(5) Uani 1 1 d . . .
C42 C 0.7920(3) 0.3407(2) 0.88051(11) 0.0255(6) Uani 1 1 d . . .
H42 H 0.8208 0.2877 0.8618 0.031 Uiso 1 1 calc R . .
C43 C 0.8275(3) 0.4381(2) 0.87150(12) 0.0297(7) Uani 1 1 d . . .
H43 H 0.8798 0.4517 0.8465 0.036 Uiso 1 1 calc R . .
C44 C 0.7860(3) 0.5155(2) 0.89926(12) 0.0307(7) Uani 1 1 d . . .
H44 H 0.8098 0.5820 0.8931 0.037 Uiso 1 1 calc R . .
C45 C 0.7104(3) 0.4958(2) 0.93574(12) 0.0258(6) Uani 1 1 d . . .
H45 H 0.6827 0.5489 0.9546 0.031 Uiso 1 1 calc R . .
C46 C 0.6744(2) 0.3987(2) 0.94506(10) 0.0213(5) Uani 1 1 d . . .
H46 H 0.6230 0.3854 0.9704 0.026 Uiso 1 1 calc R . .
C51 C 0.3012(4) 0.1823(4) 0.74113(16) 0.0433(11) Uani 0.85 1 d PD A 1
H51A H 0.3538 0.1284 0.7299 0.052 Uiso 0.85 1 calc PR A 1
H51B H 0.3496 0.2432 0.7450 0.052 Uiso 0.85 1 calc PR A 1
C52 C 0.2072(6) 0.2011(5) 0.70587(18) 0.0609(16) Uani 0.85 1 d PD A 1
H52A H 0.1646 0.1390 0.6995 0.091 Uiso 0.85 1 calc PR A 1
H52B H 0.2435 0.2256 0.6771 0.091 Uiso 0.85 1 calc PR A 1
H52C H 0.1518 0.2510 0.7178 0.091 Uiso 0.85 1 calc PR A 1
C51A C 0.257(3) 0.136(2) 0.7351(6) 0.053(8) Uiso 0.15 1 d PD A 2
H51C H 0.1837 0.1045 0.7237 0.063 Uiso 0.15 1 calc PR A 2
H51D H 0.3259 0.0936 0.7268 0.063 Uiso 0.15 1 calc PR A 2
C52A C 0.271(4) 0.238(2) 0.7170(13) 0.069(9) Uiso 0.15 1 d PD A 2
H52D H 0.1950 0.2730 0.7189 0.103 Uiso 0.15 1 calc PR A 2
H52E H 0.2969 0.2352 0.6845 0.103 Uiso 0.15 1 calc PR A 2
H52F H 0.3302 0.2738 0.7354 0.103 Uiso 0.15 1 calc PR A 2
C53 C 0.3278(5) -0.1322(3) 0.78462(18) 0.0588(13) Uani 1 1 d . A .
H53A H 0.3452 -0.1395 0.8182 0.071 Uiso 1 1 calc R . .
H53B H 0.3978 -0.1558 0.7671 0.071 Uiso 1 1 calc R . .
C54 C 0.2254(6) -0.1942(4) 0.7727(2) 0.0769(16) Uani 1 1 d . . .
H54A H 0.1598 -0.1791 0.7938 0.115 Uiso 1 1 calc R A .
H54B H 0.2467 -0.2647 0.7756 0.115 Uiso 1 1 calc R . .
H54C H 0.2011 -0.1804 0.7406 0.115 Uiso 1 1 calc R . .
C55 C 0.0176(3) 0.0233(3) 0.79286(14) 0.0399(9) Uani 1 1 d . A .
H55A H -0.0371 -0.0329 0.7986 0.048 Uiso 1 1 calc R . .
H55B H 0.0475 0.0175 0.7607 0.048 Uiso 1 1 calc R . .
C56 C -0.0486(4) 0.1211(3) 0.79840(16) 0.0493(11) Uani 1 1 d . . .
H56A H -0.0708 0.1302 0.8310 0.074 Uiso 1 1 calc R A .
H56B H -0.1202 0.1200 0.7791 0.074 Uiso 1 1 calc R . .
H56C H 0.0023 0.1763 0.7886 0.074 Uiso 1 1 calc R . .
Cl61 Cl -0.05818(9) 0.82137(8) 0.88973(4) 0.0445(2) Uani 1 1 d . . .
Cl62 Cl 0.17039(8) 0.84463(7) 0.93537(4) 0.0441(2) Uani 1 1 d . . .
C60 C 0.0356(3) 0.9037(3) 0.92080(12) 0.0324(7) Uani 1 1 d . . .
H60A H 0.0520 0.9632 0.9016 0.039 Uiso 1 1 calc R . .
H60B H -0.0047 0.9258 0.9495 0.039 Uiso 1 1 calc R . .
C70 C 0.4435(7) 0.5173(8) 0.8608(3) 0.0355(18) Uani 0.50 1 d P B 1
H70A H 0.4906 0.5135 0.8897 0.043 Uiso 0.50 1 calc PR B 1
H70B H 0.3625 0.4932 0.8676 0.043 Uiso 0.50 1 calc PR B 1
Cl71 Cl 0.4383(5) 0.6410(3) 0.84074(19) 0.0594(10) Uani 0.50 1 d P B 1
Cl72 Cl 0.5084(3) 0.4435(3) 0.81765(12) 0.0791(8) Uiso 0.50 1 d P B 1
Cl73 Cl 0.4303(2) 0.3876(2) 0.82014(7) 0.0627(7) Uani 0.50 1 d P C 2
Cl74 Cl 0.4505(7) 0.5987(4) 0.8360(2) 0.0820(17) Uani 0.50 1 d P C 2
C70A C 0.4402(18) 0.4727(12) 0.8582(7) 0.098(7) Uiso 0.50 1 d P C 2
H70C H 0.5109 0.4595 0.8775 0.117 Uiso 0.50 1 calc PR C 2
H70D H 0.3701 0.4685 0.8787 0.117 Uiso 0.50 1 calc PR C 2

loop_
_atom_site_aniso_label
_atom_site_aniso_U_11
_atom_site_aniso_U_22
_atom_site_aniso_U_33
_atom_site_aniso_U_23
_atom_site_aniso_U_13
_atom_site_aniso_U_12
Pd1 0.01357(8) 0.01334(8) 0.02004(9) 0.00018(8) -0.00046(8) -0.00006(7)
Cl1 0.0187(3) 0.0244(3) 0.0298(4) 0.0058(3) -0.0038(3) 0.0039(3)
Cl2 0.0167(3) 0.0192(3) 0.0294(4) 0.0002(3) 0.0036(3) -0.0008(2)
Si1 0.0254(5) 0.0401(5) 0.0234(4) -0.0048(4) -0.0006(3) -0.0019(4)
P1 0.0155(3) 0.0139(3) 0.0217(4) 0.0020(3) 0.0003(3) -0.0003(2)
P2 0.0141(3) 0.0163(3) 0.0197(3) 0.0011(3) 0.0003(3) -0.0007(3)
O1 0.0423(16) 0.0526(15) 0.0287(12) 0.0049(11) -0.0010(11) -0.0047(12)
O2 0.0379(15) 0.0543(17) 0.0378(15) -0.0163(12) 0.0048(11) -0.0004(13)
O3 0.0226(11) 0.0481(15) 0.0287(12) -0.0023(11) -0.0050(9) -0.0040(11)
N1 0.0141(11) 0.0183(12) 0.0249(12) 0.0049(9) -0.0021(9) 0.0004(9)
C1 0.0161(12) 0.0195(12) 0.0227(13) 0.0029(12) 0.0016(10) 0.0041(11)
C2 0.0149(13) 0.0176(13) 0.0267(15) 0.0035(11) 0.0015(11) 0.0010(10)
C3 0.0136(12) 0.0243(14) 0.0245(14) -0.0014(11) -0.0006(11) -0.0011(10)
C4 0.0168(13) 0.0246(13) 0.0261(14) -0.0004(11) -0.0017(12) 0.0008(12)
C5 0.0211(15) 0.0302(16) 0.0249(15) -0.0026(12) 0.0008(12) 0.0014(12)
C11 0.0171(13) 0.0263(14) 0.0219(14) 0.0025(11) 0.0002(11) 0.0001(11)
C12 0.0280(16) 0.0253(16) 0.0297(16) 0.0048(12) -0.0017(12) -0.0035(12)
C13 0.0360(19) 0.038(2) 0.0305(17) -0.0028(15) 0.0001(14) -0.0030(15)
C14 0.0287(18) 0.050(2) 0.0266(17) 0.0101(15) -0.0019(14) -0.0025(16)
C15 0.0320(17) 0.0404(19) 0.0317(18) 0.0188(15) -0.0028(14) -0.0019(15)
C16 0.0228(15) 0.0267(15) 0.0340(17) 0.0071(13) -0.0007(13) 0.0005(12)
C21 0.0212(13) 0.0147(13) 0.0259(14) 0.0030(10) -0.0016(11) -0.0010(10)
C22 0.0223(15) 0.0205(14) 0.0443(19) -0.0015(13) 0.0028(13) -0.0002(11)
C23 0.0220(14) 0.0222(14) 0.051(2) 0.0054(15) 0.0000(16) -0.0039(11)
C24 0.0334(18) 0.0160(13) 0.044(2) -0.0022(13) -0.0048(15) -0.0040(12)
C25 0.0348(18) 0.0177(14) 0.0419(19) -0.0051(13) 0.0063(15) 0.0000(12)
C26 0.0233(15) 0.0205(13) 0.0349(17) 0.0032(12) 0.0043(12) -0.0035(11)
C31 0.0196(14) 0.0227(14) 0.0219(14) -0.0022(11) 0.0015(11) -0.0065(11)
C32 0.044(2) 0.0310(17) 0.0282(17) -0.0060(14) -0.0055(14) -0.0004(15)
C33 0.066(3) 0.040(2) 0.037(2) -0.0149(17) -0.0016(19) -0.0024(19)
C34 0.052(3) 0.065(3) 0.0273(19) -0.0170(19) -0.0035(18) -0.014(2)
C35 0.036(2) 0.064(3) 0.0253(17) 0.0038(17) -0.0055(14) -0.0111(18)
C36 0.0314(17) 0.0364(18) 0.0267(16) 0.0043(14) -0.0017(14) -0.0026(14)
C41 0.0133(13) 0.0202(13) 0.0247(14) 0.0044(10) -0.0031(11) 0.0007(11)
C42 0.0221(16) 0.0213(14) 0.0331(16) 0.0036(12) 0.0030(12) -0.0005(11)
C43 0.0276(16) 0.0277(16) 0.0339(18) 0.0085(13) 0.0017(14) -0.0063(13)
C44 0.0269(16) 0.0208(14) 0.0443(19) 0.0089(13) -0.0043(14) -0.0035(12)
C45 0.0222(15) 0.0179(13) 0.0373(17) -0.0012(12) -0.0062(13) 0.0008(11)
C46 0.0168(12) 0.0209(13) 0.0264(14) 0.0021(12) -0.0039(10) 0.0007(12)
C51 0.039(3) 0.052(3) 0.039(2) 0.015(2) 0.0026(19) -0.008(2)
C52 0.082(4) 0.064(3) 0.037(3) 0.015(2) -0.015(3) -0.017(3)
C53 0.064(3) 0.055(3) 0.058(3) -0.024(2) 0.006(2) 0.005(2)
C54 0.071(3) 0.055(3) 0.105(5) -0.012(3) 0.017(4) -0.008(3)
C55 0.0274(17) 0.052(2) 0.040(2) -0.0056(17) -0.0129(15) -0.0037(16)
C56 0.033(2) 0.058(3) 0.057(3) 0.003(2) -0.0041(18) 0.0061(19)
Cl61 0.0354(5) 0.0450(5) 0.0533(6) -0.0031(4) -0.0046(4) -0.0051(4)
Cl62 0.0297(4) 0.0401(5) 0.0627(6) 0.0138(5) -0.0039(4) -0.0013(4)
C60 0.0327(17) 0.0248(15) 0.0396(18) -0.0019(14) 0.0010(14) 0.0040(14)
C70 0.024(3) 0.063(6) 0.019(3) 0.001(3) 0.003(3) 0.007(4)
Cl71 0.0628(17) 0.070(3) 0.0459(19) 0.012(2) -0.0003(14) -0.007(2)
Cl73 0.0680(15) 0.0807(17) 0.0394(10) 0.0155(11) 0.0015(10) 0.0496(14)
Cl74 0.106(4) 0.096(4) 0.0440(17) 0.004(3) -0.0001(19) -0.042(3)

loop_
_atom_type_symbol
_atom_type_description
_atom_type_scat_dispersion_real
_atom_type_scat_dispersion_imag
_atom_type_scat_source
C C 0.0033 0.0016 'International Tables Vol C Tables 4.2.6.8 and 6.1.1.4'
H H 0.0000 0.0000 'International Tables Vol C Tables 4.2.6.8 and 6.1.1.4'
N N 0.0061 0.0033 'International Tables Vol C Tables 4.2.6.8 and 6.1.1.4'
O O 0.0106 0.0060 'International Tables Vol C Tables 4.2.6.8 and 6.1.1.4'
Si Si 0.0817 0.0704 'International Tables Vol C Tables 4.2.6.8 and 6.1.1.4'
P P 0.1023 0.0942 'International Tables Vol C Tables 4.2.6.8 and 6.1.1.4'
Cl Cl 0.1484 0.1585 'International Tables Vol C Tables 4.2.6.8 and 6.1.1.4'
Pd Pd -0.9988 1.0072 'International Tables Vol C Tables 4.2.6.8 and 6.1.1.4'

loop_
_geom_angle_atom_site_label_1
_geom_angle_atom_site_label_2
_geom_angle_atom_site_label_3
_geom_angle
_geom_angle_site_symmetry_1
_geom_angle_site_symmetry_3
_geom_angle_publ_flag
P1 Pd1 P2 93.23(3) . . ?
P1 Pd1 Cl1 87.27(3) . . ?
P2 Pd1 Cl1 176.11(3) . . ?
P1 Pd1 Cl2 173.19(3) . . ?
P2 Pd1 Cl2 88.27(3) . . ?
Cl1 Pd1 Cl2 90.79(3) . . ?
O2 Si1 O1 105.30(15) . . ?
O2 Si1 O3 112.13(14) . . ?
O1 Si1 O3 109.50(15) . . ?
O2 Si1 C5 114.10(15) . . ?
O1 Si1 C5 112.29(15) . . ?
O3 Si1 C5 103.62(14) . . ?
C21 P1 C11 108.05(14) . . ?
C21 P1 C1 104.76(14) . . ?
C11 P1 C1 101.36(13) . . ?
C21 P1 Pd1 110.74(10) . . ?
C11 P1 Pd1 114.26(10) . . ?
C1 P1 Pd1 116.76(10) . . ?
C31 P2 C41 107.01(13) . . ?
C31 P2 C2 103.47(14) . . ?
C41 P2 C2 101.06(13) . . ?
C31 P2 Pd1 108.96(10) . . ?
C41 P2 Pd1 116.50(9) . . ?
C2 P2 Pd1 118.55(10) . . ?
C51 O1 C51A 32.9(12) . . ?
C51 O1 Si1 130.4(3) . . ?
C51A O1 Si1 107.8(11) . . ?
C53 O2 Si1 123.5(3) . . ?
C55 O3 Si1 123.9(2) . . ?
C2 N1 C1 109.9(2) . . ?
C2 N1 C3 111.1(2) . . ?
C1 N1 C3 109.8(2) . . ?
N1 C1 P1 112.05(18) . . ?
N1 C1 H1A 109.2 . . ?
P1 C1 H1A 109.2 . . ?
N1 C1 H1B 109.2 . . ?
P1 C1 H1B 109.2 . . ?
H1A C1 H1B 107.9 . . ?
N1 C2 P2 111.64(19) . . ?
N1 C2 H2A 109.3 . . ?
P2 C2 H2A 109.3 . . ?
N1 C2 H2B 109.3 . . ?
P2 C2 H2B 109.3 . . ?
H2A C2 H2B 108.0 . . ?
N1 C3 C4 114.5(2) . . ?
N1 C3 H3A 108.6 . . ?
C4 C3 H3A 108.6 . . ?
N1 C3 H3B 108.6 . . ?
C4 C3 H3B 108.6 . . ?
H3A C3 H3B 107.6 . . ?
C3 C4 C5 113.8(2) . . ?
C3 C4 H4A 108.8 . . ?
C5 C4 H4A 108.8 . . ?
C3 C4 H4B 108.8 . . ?
C5 C4 H4B 108.8 . . ?
H4A C4 H4B 107.7 . . ?
C4 C5 Si1 111.2(2) . . ?
C4 C5 H5A 109.4 . . ?
Si1 C5 H5A 109.4 . . ?
C4 C5 H5B 109.4 . . ?
Si1 C5 H5B 109.4 . . ?
H5A C5 H5B 108.0 . . ?
C12 C11 C16 119.8(3) . . ?
C12 C11 P1 118.1(2) . . ?
C16 C11 P1 122.2(2) . . ?
C13 C12 C11 120.2(3) . . ?
C13 C12 H12 119.9 . . ?
C11 C12 H12 119.9 . . ?
C12 C13 C14 119.7(3) . . ?
C12 C13 H13 120.2 . . ?
C14 C13 H13 120.2 . . ?
C15 C14 C13 120.1(3) . . ?
C15 C14 H14 119.9 . . ?
C13 C14 H14 119.9 . . ?
C14 C15 C16 121.0(3) . . ?
C14 C15 H15 119.5 . . ?
C16 C15 H15 119.5 . . ?
C15 C16 C11 119.2(3) . . ?
C15 C16 H16 120.4 . . ?
C11 C16 H16 120.4 . . ?
C26 C21 C22 118.6(3) . . ?
C26 C21 P1 120.6(2) . . ?
C22 C21 P1 120.8(2) . . ?
C23 C22 C21 120.3(3) . . ?
C23 C22 H22 119.9 . . ?
C21 C22 H22 119.9 . . ?
C24 C23 C22 120.4(3) . . ?
C24 C23 H23 119.8 . . ?
C22 C23 H23 119.8 . . ?
C23 C24 C25 120.0(3) . . ?
C23 C24 H24 120.0 . . ?
C25 C24 H24 120.0 . . ?
C24 C25 C26 119.9(3) . . ?
C24 C25 H25 120.0 . . ?
C26 C25 H25 120.0 . . ?
C21 C26 C25 120.7(3) . . ?
C21 C26 H26 119.6 . . ?
C25 C26 H26 119.6 . . ?
C32 C31 C36 119.4(3) . . ?
C32 C31 P2 119.7(2) . . ?
C36 C31 P2 120.6(2) . . ?
C31 C32 C33 120.0(4) . . ?
C31 C32 H32 120.0 . . ?
C33 C32 H32 120.0 . . ?
C34 C33 C32 120.1(4) . . ?
C34 C33 H33 120.0 . . ?
C32 C33 H33 120.0 . . ?
C33 C34 C35 119.9(4) . . ?
C33 C34 H34 120.1 . . ?
C35 C34 H34 120.1 . . ?
C34 C35 C36 120.5(4) . . ?
C34 C35 H35 119.7 . . ?
C36 C35 H35 119.7 . . ?
C35 C36 C31 120.1(3) . . ?
C35 C36 H36 120.0 . . ?
C31 C36 H36 120.0 . . ?
C46 C41 C42 119.6(3) . . ?
C46 C41 P2 119.6(2) . . ?
C42 C41 P2 120.7(2) . . ?
C43 C42 C41 120.1(3) . . ?
C43 C42 H42 119.9 . . ?
C41 C42 H42 119.9 . . ?
C42 C43 C44 119.8(3) . . ?
C42 C43 H43 120.1 . . ?
C44 C43 H43 120.1 . . ?
C45 C44 C43 120.2(3) . . ?
C45 C44 H44 119.9 . . ?
C43 C44 H44 119.9 . . ?
C44 C45 C46 120.4(3) . . ?
C44 C45 H45 119.8 . . ?
C46 C45 H45 119.8 . . ?
C45 C46 C41 119.8(3) . . ?
C45 C46 H46 120.1 . . ?
C41 C46 H46 120.1 . . ?
O1 C51 C52 111.7(4) . . ?
O1 C51 H51A 109.3 . . ?
C52 C51 H51A 109.3 . . ?
O1 C51 H51B 109.3 . . ?
C52 C51 H51B 109.3 . . ?
H51A C51 H51B 107.9 . . ?
O1 C51A C52A 101(2) . . ?
O1 C51A H51C 111.6 . . ?
C52A C51A H51C 111.6 . . ?
O1 C51A H51D 111.6 . . ?
C52A C51A H51D 111.6 . . ?
H51C C51A H51D 109.4 . . ?
C51A C52A H52D 109.5 . . ?
C51A C52A H52E 109.5 . . ?
H52D C52A H52E 109.5 . . ?
C51A C52A H52F 109.5 . . ?
H52D C52A H52F 109.5 . . ?
H52E C52A H52F 109.5 . . ?
O2 C53 C54 112.0(5) . . ?
O2 C53 H53A 109.2 . . ?
C54 C53 H53A 109.2 . . ?
O2 C53 H53B 109.2 . . ?
C54 C53 H53B 109.2 . . ?
H53A C53 H53B 107.9 . . ?
C53 C54 H54A 109.5 . . ?
C53 C54 H54B 109.5 . . ?
H54A C54 H54B 109.5 . . ?
C53 C54 H54C 109.5 . . ?
H54A C54 H54C 109.5 . . ?
H54B C54 H54C 109.5 . . ?
O3 C55 C56 110.5(3) . . ?
O3 C55 H55A 109.5 . . ?
C56 C55 H55A 109.5 . . ?
O3 C55 H55B 109.5 . . ?
C56 C55 H55B 109.5 . . ?
H55A C55 H55B 108.1 . . ?
C55 C56 H56A 109.5 . . ?
C55 C56 H56B 109.5 . . ?
H56A C56 H56B 109.5 . . ?
C55 C56 H56C 109.5 . . ?
H56A C56 H56C 109.5 . . ?
H56B C56 H56C 109.5 . . ?
Cl62 C60 Cl61 110.81(19) . . ?
Cl62 C60 H60A 109.5 . . ?
Cl61 C60 H60A 109.5 . . ?
Cl62 C60 H60B 109.5 . . ?
Cl61 C60 H60B 109.5 . . ?
H60A C60 H60B 108.1 . . ?
Cl72 C70 Cl71 108.4(5) . . ?
Cl72 C70 H70A 110.0 . . ?
Cl71 C70 H70A 110.0 . . ?
Cl72 C70 H70B 110.0 . . ?
Cl71 C70 H70B 110.0 . . ?
H70A C70 H70B 108.4 . . ?
Cl73 C70A Cl74 115.7(11) . . ?
Cl73 C70A H70C 108.4 . . ?
Cl74 C70A H70C 108.4 . . ?
Cl73 C70A H70D 108.4 . . ?
Cl74 C70A H70D 108.4 . . ?
H70C C70A H70D 107.4 . . ?

loop_
_geom_bond_atom_site_label_1
_geom_bond_atom_site_label_2
_geom_bond_distance
_geom_bond_site_symmetry_2
_geom_bond_publ_flag
Pd1 P1 2.2436(7) . ?
Pd1 P2 2.2457(7) . ?
Pd1 Cl1 2.3449(7) . ?
Pd1 Cl2 2.3628(7) . ?
Si1 O2 1.623(3) . ?
Si1 O1 1.628(3) . ?
Si1 O3 1.637(3) . ?
Si1 C5 1.845(3) . ?
P1 C21 1.810(3) . ?
P1 C11 1.817(3) . ?
P1 C1 1.824(3) . ?
P2 C31 1.817(3) . ?
P2 C41 1.821(3) . ?
P2 C2 1.840(3) . ?
O1 C51 1.420(5) . ?
O1 C51A 1.452(17) . ?
O2 C53 1.411(6) . ?
O3 C55 1.424(4) . ?
N1 C2 1.456(3) . ?
N1 C1 1.467(3) . ?
N1 C3 1.477(4) . ?
C1 H1A 0.9900 . ?
C1 H1B 0.9900 . ?
C2 H2A 0.9900 . ?
C2 H2B 0.9900 . ?
C3 C4 1.516(4) . ?
C3 H3A 0.9900 . ?
C3 H3B 0.9900 . ?
C4 C5 1.537(4) . ?
C4 H4A 0.9900 . ?
C4 H4B 0.9900 . ?
C5 H5A 0.9900 . ?
C5 H5B 0.9900 . ?
C11 C12 1.397(4) . ?
C11 C16 1.398(4) . ?
C12 C13 1.388(5) . ?
C12 H12 0.9500 . ?
C13 C14 1.399(5) . ?
C13 H13 0.9500 . ?
C14 C15 1.367(6) . ?
C14 H14 0.9500 . ?
C15 C16 1.395(5) . ?
C15 H15 0.9500 . ?
C16 H16 0.9500 . ?
C21 C26 1.383(4) . ?
C21 C22 1.414(4) . ?
C22 C23 1.381(4) . ?
C22 H22 0.9500 . ?
C23 C24 1.376(5) . ?
C23 H23 0.9500 . ?
C24 C25 1.389(5) . ?
C24 H24 0.9500 . ?
C25 C26 1.392(4) . ?
C25 H25 0.9500 . ?
C26 H26 0.9500 . ?
C31 C32 1.382(5) . ?
C31 C36 1.389(4) . ?
C32 C33 1.398(5) . ?
C32 H32 0.9500 . ?
C33 C34 1.375(6) . ?
C33 H33 0.9500 . ?
C34 C35 1.377(7) . ?
C34 H34 0.9500 . ?
C35 C36 1.383(5) . ?
C35 H35 0.9500 . ?
C36 H36 0.9500 . ?
C41 C46 1.395(4) . ?
C41 C42 1.397(4) . ?
C42 C43 1.392(4) . ?
C42 H42 0.9500 . ?
C43 C44 1.393(5) . ?
C43 H43 0.9500 . ?
C44 C45 1.379(5) . ?
C44 H44 0.9500 . ?
C45 C46 1.392(4) . ?
C45 H45 0.9500 . ?
C46 H46 0.9500 . ?
C51 C52 1.491(7) . ?
C51 H51A 0.9900 . ?
C51 H51B 0.9900 . ?
C52 H52A 0.9800 . ?
C52 H52B 0.9800 . ?
C52 H52C 0.9800 . ?
C51A C52A 1.475(19) . ?
C51A H51C 0.9900 . ?
C51A H51D 0.9900 . ?
C52A H52D 0.9800 . ?
C52A H52E 0.9800 . ?
C52A H52F 0.9800 . ?
C53 C54 1.467(7) . ?
C53 H53A 0.9900 . ?
C53 H53B 0.9900 . ?
C54 H54A 0.9800 . ?
C54 H54B 0.9800 . ?
C54 H54C 0.9800 . ?
C55 C56 1.520(6) . ?
C55 H55A 0.9900 . ?
C55 H55B 0.9900 . ?
C56 H56A 0.9800 . ?
C56 H56B 0.9800 . ?
C56 H56C 0.9800 . ?
Cl61 C60 1.773(4) . ?
Cl62 C60 1.767(3) . ?
C60 H60A 0.9900 . ?
C60 H60B 0.9900 . ?
C70 Cl72 1.750(9) . ?
C70 Cl71 1.760(11) . ?
C70 H70A 0.9900 . ?
C70 H70B 0.9900 . ?
Cl73 C70A 1.588(18) . ?
Cl74 C70A 1.812(18) . ?
C70A H70C 0.9900 . ?
C70A H70D 0.9900 . ?

loop_
_geom_torsion_atom_site_label_1
_geom_torsion_atom_site_label_2
_geom_torsion_atom_site_label_3
_geom_torsion_atom_site_label_4
_geom_torsion
_geom_torsion_site_symmetry_1
_geom_torsion_site_symmetry_2
_geom_torsion_site_symmetry_3
_geom_torsion_site_symmetry_4
_geom_torsion_publ_flag
P2 Pd1 P1 C21 99.65(10) . . . . ?
Cl1 Pd1 P1 C21 -76.49(10) . . . . ?
Cl2 Pd1 P1 C21 -2.9(3) . . . . ?
P2 Pd1 P1 C11 -138.07(11) . . . . ?
Cl1 Pd1 P1 C11 45.80(11) . . . . ?
Cl2 Pd1 P1 C11 119.4(2) . . . . ?
P2 Pd1 P1 C1 -20.09(11) . . . . ?
Cl1 Pd1 P1 C1 163.78(11) . . . . ?
Cl2 Pd1 P1 C1 -122.6(2) . . . . ?
P1 Pd1 P2 C31 -99.72(10) . . . . ?
Cl1 Pd1 P2 C31 -2.5(4) . . . . ?
Cl2 Pd1 P2 C31 73.63(10) . . . . ?
P1 Pd1 P2 C41 139.15(11) . . . . ?
Cl1 Pd1 P2 C41 -123.6(4) . . . . ?
Cl2 Pd1 P2 C41 -47.50(11) . . . . ?
P1 Pd1 P2 C2 18.14(11) . . . . ?
Cl1 Pd1 P2 C2 115.3(4) . . . . ?
Cl2 Pd1 P2 C2 -168.51(11) . . . . ?
O2 Si1 O1 C51 -5.1(4) . . . . ?
O3 Si1 O1 C51 -125.8(3) . . . . ?
C5 Si1 O1 C51 119.6(3) . . . . ?
O2 Si1 O1 C51A 22.7(15) . . . . ?
O3 Si1 O1 C51A -98.1(15) . . . . ?
C5 Si1 O1 C51A 147.4(15) . . . . ?
O1 Si1 O2 C53 177.0(3) . . . . ?
O3 Si1 O2 C53 -64.0(4) . . . . ?
C5 Si1 O2 C53 53.4(4) . . . . ?
O2 Si1 O3 C55 -67.8(3) . . . . ?
O1 Si1 O3 C55 48.7(3) . . . . ?
C5 Si1 O3 C55 168.6(3) . . . . ?
C2 N1 C1 P1 -84.7(2) . . . . ?
C3 N1 C1 P1 152.7(2) . . . . ?
C21 P1 C1 N1 -71.0(2) . . . . ?
C11 P1 C1 N1 176.7(2) . . . . ?
Pd1 P1 C1 N1 51.9(2) . . . . ?
C1 N1 C2 P2 80.7(2) . . . . ?
C3 N1 C2 P2 -157.6(2) . . . . ?
C31 P2 C2 N1 74.1(2) . . . . ?
C41 P2 C2 N1 -175.3(2) . . . . ?
Pd1 P2 C2 N1 -46.7(2) . . . . ?
C2 N1 C3 C4 66.6(3) . . . . ?
C1 N1 C3 C4 -171.6(2) . . . . ?
N1 C3 C4 C5 55.7(3) . . . . ?
C3 C4 C5 Si1 166.7(2) . . . . ?
O2 Si1 C5 C4 170.9(2) . . . . ?
O1 Si1 C5 C4 51.2(3) . . . . ?
O3 Si1 C5 C4 -66.9(2) . . . . ?
C21 P1 C11 C12 -174.1(2) . . . . ?
C1 P1 C11 C12 -64.3(3) . . . . ?
Pd1 P1 C11 C12 62.1(3) . . . . ?
C21 P1 C11 C16 5.5(3) . . . . ?
C1 P1 C11 C16 115.3(3) . . . . ?
Pd1 P1 C11 C16 -118.2(2) . . . . ?
C16 C11 C12 C13 0.5(5) . . . . ?
P1 C11 C12 C13 -179.9(3) . . . . ?
C11 C12 C13 C14 -0.9(5) . . . . ?
C12 C13 C14 C15 -0.1(5) . . . . ?
C13 C14 C15 C16 1.4(5) . . . . ?
C14 C15 C16 C11 -1.8(5) . . . . ?
C12 C11 C16 C15 0.9(5) . . . . ?
P1 C11 C16 C15 -178.8(3) . . . . ?
C11 P1 C21 C26 -111.8(3) . . . . ?
C1 P1 C21 C26 140.7(2) . . . . ?
Pd1 P1 C21 C26 14.0(3) . . . . ?
C11 P1 C21 C22 70.6(3) . . . . ?
C1 P1 C21 C22 -36.8(3) . . . . ?
Pd1 P1 C21 C22 -163.5(2) . . . . ?
C26 C21 C22 C23 -1.4(5) . . . . ?
P1 C21 C22 C23 176.2(3) . . . . ?
C21 C22 C23 C24 -0.6(5) . . . . ?
C22 C23 C24 C25 1.4(6) . . . . ?
C23 C24 C25 C26 -0.3(5) . . . . ?
C22 C21 C26 C25 2.5(5) . . . . ?
P1 C21 C26 C25 -175.1(3) . . . . ?
C24 C25 C26 C21 -1.7(5) . . . . ?
C41 P2 C31 C32 140.2(3) . . . . ?
C2 P2 C31 C32 -113.6(3) . . . . ?
Pd1 P2 C31 C32 13.4(3) . . . . ?
C41 P2 C31 C36 -45.8(3) . . . . ?
C2 P2 C31 C36 60.4(3) . . . . ?
Pd1 P2 C31 C36 -172.6(2) . . . . ?
C36 C31 C32 C33 -0.9(5) . . . . ?
P2 C31 C32 C33 173.2(3) . . . . ?
C31 C32 C33 C34 0.7(7) . . . . ?
C32 C33 C34 C35 0.6(7) . . . . ?
C33 C34 C35 C36 -1.8(6) . . . . ?
C34 C35 C36 C31 1.6(6) . . . . ?
C32 C31 C36 C35 -0.3(5) . . . . ?
P2 C31 C36 C35 -174.3(3) . . . . ?
C31 P2 C41 C46 148.9(2) . . . . ?
C2 P2 C41 C46 41.0(3) . . . . ?
Pd1 P2 C41 C46 -88.9(2) . . . . ?
C31 P2 C41 C42 -30.8(3) . . . . ?
C2 P2 C41 C42 -138.7(2) . . . . ?
Pd1 P2 C41 C42 91.4(2) . . . . ?
C46 C41 C42 C43 -1.5(5) . . . . ?
P2 C41 C42 C43 178.2(3) . . . . ?
C41 C42 C43 C44 0.6(5) . . . . ?
C42 C43 C44 C45 0.3(5) . . . . ?
C43 C44 C45 C46 -0.3(5) . . . . ?
C44 C45 C46 C41 -0.7(4) . . . . ?
C42 C41 C46 C45 1.5(4) . . . . ?
P2 C41 C46 C45 -178.2(2) . . . . ?
C51A O1 C51 C52 53(2) . . . . ?
Si1 O1 C51 C52 107.9(5) . . . . ?
C51 O1 C51A C52A -35(2) . . . . ?
Si1 O1 C51A C52A -174(2) . . . . ?
Si1 O2 C53 C54 89.7(5) . . . . ?
Si1 O3 C55 C56 -96.4(4) . . . . ?
